data_1512449
loop_
_publ_author_name
'Srinivasa Budagumpi'
'Rosenani A. Haque'
'Abbas Washeel Salman'
'Mohammed Z. Ghdhayeb'

_publ_section_title
;
 Mercury(II)- and silver(I)-N-heterocyclic carbene complexes of CNC
 pincer-type ligands: Synthesis, crystal structures and Hofmann-type
 elimination studies
;
_journal_name_full
;
Inorganica Chimica Acta
;
_journal_page_first 61
_journal_page_last 72
_journal_paper_doi 10.1016/j.ica.2012.06.044
_journal_volume 392
_journal_year 2012
_chemical_formula_sum 'C35 H31 F12 N5 P2'
_chemical_formula_weight 811.59
_chemical_name_systematic
; 
 ? 
;
_space_group_IT_number 14
_symmetry_cell_setting monoclinic
_symmetry_space_group_name_Hall '-P 2ybc'
_symmetry_space_group_name_H-M 'P 1 21/c 1'
_atom_sites_solution_hydrogens geom
_atom_sites_solution_primary direct
_atom_sites_solution_secondary difmap
_audit_creation_method SHELXL-97
_cell_angle_alpha 90.00
_cell_angle_beta 120.5290(10)
_cell_angle_gamma 90.00
_cell_formula_units_Z 4
_cell_length_a 9.2329(2)
_cell_length_b 40.1567(7)
_cell_length_c 10.8913(2)
_cell_measurement_temperature 100(2)
_cell_volume 3478.30(12)
_computing_structure_refinement 'SHELXL-97 (Sheldrick, 2008)'
_computing_structure_solution 'SHELXS-97 (Sheldrick, 2008)'
_diffrn_ambient_temperature 100(2)
_diffrn_measured_fraction_theta_full 1.000
_diffrn_measured_fraction_theta_max 1.000
_diffrn_radiation_monochromator graphite
_diffrn_radiation_source 'fine-focus sealed tube'
_diffrn_radiation_type MoK\a
_diffrn_radiation_wavelength 0.71073
_diffrn_reflns_av_R_equivalents 0.0463
_diffrn_reflns_av_sigmaI/netI 0.0491
_diffrn_reflns_limit_h_max 10
_diffrn_reflns_limit_h_min -10
_diffrn_reflns_limit_k_max 47
_diffrn_reflns_limit_k_min -44
_diffrn_reflns_limit_l_max 12
_diffrn_reflns_limit_l_min -12
_diffrn_reflns_number 29592
_diffrn_reflns_theta_full 25.00
_diffrn_reflns_theta_max 25.00
_diffrn_reflns_theta_min 2.03
_exptl_absorpt_coefficient_mu 0.225
_exptl_absorpt_correction_T_max 0.9759
_exptl_absorpt_correction_T_min 0.9325
_exptl_absorpt_correction_type multi-scan
_exptl_crystal_density_diffrn 1.550
_exptl_crystal_density_method 'not measured'
_exptl_crystal_F_000 1656
_exptl_crystal_size_max 0.31
_exptl_crystal_size_mid 0.24
_exptl_crystal_size_min 0.11
_refine_diff_density_max 0.789
_refine_diff_density_min -0.373
_refine_diff_density_rms 0.072
_refine_ls_extinction_coef 0.0019(3)
_refine_ls_extinction_expression Fc^*^=kFc[1+0.001xFc^2^\l^3^/sin(2\q)]^-1/4^
_refine_ls_extinction_method SHELXL
_refine_ls_goodness_of_fit_ref 1.100
_refine_ls_hydrogen_treatment mixed
_refine_ls_matrix_type full
_refine_ls_number_parameters 488
_refine_ls_number_reflns 6094
_refine_ls_number_restraints 0
_refine_ls_restrained_S_all 1.100
_refine_ls_R_factor_all 0.0968
_refine_ls_R_factor_gt 0.0683
_refine_ls_shift/su_max 0.000
_refine_ls_shift/su_mean 0.000
_refine_ls_structure_factor_coef Fsqd
_refine_ls_weighting_details 'calc w=1/[\s^2^(Fo^2^)+(0.0290P)^2^+10.0351P] where P=(Fo^2^+2Fc^2^)/3'
_refine_ls_weighting_scheme calc
_refine_ls_wR_factor_gt 0.1305
_refine_ls_wR_factor_ref 0.1420
_reflns_number_gt 4547
_reflns_number_total 6094
_reflns_threshold_expression >2sigma(I)
_cod_data_source_file ICA-2012-392-61-72-2.cif
_cod_data_source_block pyybz_0m
_cod_original_sg_symbol_H-M P21/c
_cod_database_code 1512449

loop_
_symmetry_equiv_pos_as_xyz
'x, y, z'
'-x, y+1/2, -z+1/2'
'-x, -y, -z'
'x, -y-1/2, z-1/2'

loop_
_atom_site_label
_atom_site_type_symbol
_atom_site_fract_x
_atom_site_fract_y
_atom_site_fract_z
_atom_site_U_iso_or_equiv
_atom_site_adp_type
_atom_site_occupancy
_atom_site_symmetry_multiplicity
_atom_site_calc_flag
_atom_site_refinement_flags
N1 N 1.1053(4) -0.15933(8) 1.0073(3) 0.0278(8) Uani 1 1 d .
N2 N 1.1530(4) -0.14677(9) 1.2194(3) 0.0291(8) Uani 1 1 d .
N3 N 0.9677(4) -0.10244(8) 1.2825(3) 0.0257(8) Uani 1 1 d .
N4 N 0.6904(4) -0.07749(8) 1.0522(3) 0.0269(8) Uani 1 1 d .
N5 N 0.7031(4) -0.06256(8) 0.8648(3) 0.0275(8) Uani 1 1 d .
C1 C 1.1564(5) -0.19423(11) 0.7136(4) 0.0333(10) Uani 1 1 d .
H1A H 1.0787 -0.1804 0.6376 0.040 Uiso 1 1 calc R
C2 C 1.2323(5) -0.22066(12) 0.6857(5) 0.0370(11) Uani 1 1 d .
H2A H 1.2082 -0.2248 0.5912 0.044 Uiso 1 1 calc R
C3 C 1.3435(6) -0.24099(11) 0.7964(5) 0.0361(11) Uani 1 1 d .
H3A H 1.3945 -0.2593 0.7777 0.043 Uiso 1 1 calc R
C4 C 1.3800(5) -0.23471(11) 0.9330(5) 0.0352(11) Uani 1 1 d .
H4A H 1.4563 -0.2488 1.0085 0.042 Uiso 1 1 calc R
C5 C 1.3062(5) -0.20787(11) 0.9620(4) 0.0321(10) Uani 1 1 d .
H5A H 1.3333 -0.2034 1.0570 0.039 Uiso 1 1 calc R
C6 C 1.1930(5) -0.18784(10) 0.8512(4) 0.0281(10) Uani 1 1 d .
C7 C 1.1104(6) -0.15755(11) 0.8744(4) 0.0355(11) Uani 1 1 d .
H7A H 1.1729 -0.1373 0.8766 0.043 Uiso 1 1 calc R
H7B H 0.9941 -0.1555 0.7928 0.043 Uiso 1 1 calc R
C8 C 1.0213(5) -0.18304(10) 1.0412(4) 0.0275(9) Uani 1 1 d .
C9 C 0.9248(6) -0.21045(11) 0.9656(5) 0.0386(11) Uani 1 1 d .
H9A H 0.9059 -0.2160 0.8738 0.046 Uiso 1 1 calc R
C10 C 0.8584(6) -0.22899(12) 1.0316(6) 0.0482(13) Uani 1 1 d .
H10A H 0.7918 -0.2480 0.9841 0.058 Uiso 1 1 calc R
C11 C 0.8860(6) -0.22071(12) 1.1656(6) 0.0502(14) Uani 1 1 d .
H11A H 0.8368 -0.2342 1.2063 0.060 Uiso 1 1 calc R
C12 C 0.9821(6) -0.19366(12) 1.2424(5) 0.0403(12) Uani 1 1 d .
H12A H 1.0001 -0.1882 1.3340 0.048 Uiso 1 1 calc R
C13 C 1.0507(5) -0.17506(10) 1.1766(4) 0.0291(10) Uani 1 1 d .
C14 C 1.1808(5) -0.13851(10) 1.1158(4) 0.0294(10) Uani 1 1 d .
H14A H 1.2466 -0.1200 1.1188 0.035 Uiso 1 1 calc R
C15 C 1.2314(6) -0.13109(13) 1.3598(4) 0.0422(12) Uani 1 1 d .
H15A H 1.3158 -0.1148 1.3669 0.051 Uiso 1 1 calc R
H15B H 1.2919 -0.1484 1.4332 0.051 Uiso 1 1 calc R
C16 C 1.1110(5) -0.11354(10) 1.3925(4) 0.0277(10) Uani 1 1 d .
C17 C 1.1553(5) -0.10874(11) 1.5332(4) 0.0314(10) Uani 1 1 d .
H17A H 1.2580 -0.1174 1.6086 0.038 Uiso 1 1 calc R
C18 C 1.0473(5) -0.09117(11) 1.5618(4) 0.0321(10) Uani 1 1 d .
H18A H 1.0751 -0.0872 1.6573 0.038 Uiso 1 1 calc R
C19 C 0.8985(5) -0.07955(10) 1.4495(4) 0.0303(10) Uani 1 1 d .
H19A H 0.8218 -0.0674 1.4660 0.036 Uiso 1 1 calc R
C20 C 0.8631(5) -0.08589(10) 1.3125(4) 0.0240(9) Uani 1 1 d .
C21 C 0.6952(5) -0.07538(12) 1.1883(4) 0.0340(11) Uani 1 1 d .
H21A H 0.6060 -0.0898 1.1845 0.041 Uiso 1 1 calc R
H21B H 0.6714 -0.0522 1.2033 0.041 Uiso 1 1 calc R
C22 C 0.7168(5) -0.05242(11) 0.9864(4) 0.0309(10) Uani 1 1 d .
H22A H 0.7420 -0.0303 1.0216 0.037 Uiso 1 1 calc R
C23 C 0.6579(5) -0.10609(10) 0.9693(4) 0.0226(9) Uani 1 1 d .
C24 C 0.6200(5) -0.13853(10) 0.9867(4) 0.0303(10) Uani 1 1 d .
H24A H 0.6154 -0.1452 1.0683 0.036 Uiso 1 1 calc R
C25 C 0.5895(5) -0.16054(11) 0.8794(4) 0.0328(10) Uani 1 1 d .
H25A H 0.5602 -0.1829 0.8861 0.039 Uiso 1 1 calc R
C26 C 0.6004(5) -0.15105(11) 0.7609(4) 0.0330(10) Uani 1 1 d .
H26A H 0.5810 -0.1672 0.6905 0.040 Uiso 1 1 calc R
C27 C 0.6384(5) -0.11882(11) 0.7433(4) 0.0295(10) Uani 1 1 d .
H27A H 0.6454 -0.1122 0.6627 0.035 Uiso 1 1 calc R
C28 C 0.6658(5) -0.09662(10) 0.8505(4) 0.0236(9) Uani 1 1 d .
C29 C 0.6977(5) -0.04089(11) 0.7539(4) 0.0342(11) Uani 1 1 d .
H29A H 0.7606 -0.0515 0.7130 0.041 Uiso 1 1 calc R
H29B H 0.7524 -0.0194 0.7967 0.041 Uiso 1 1 calc R
C30 C 0.5179(5) -0.03479(10) 0.6369(4) 0.0289(10) Uani 1 1 d .
C31 C 0.4058(5) -0.01929(11) 0.6685(4) 0.0324(10) Uani 1 1 d .
H31A H 0.4418 -0.0130 0.7639 0.039 Uiso 1 1 calc R
C32 C 0.2421(5) -0.01297(11) 0.5617(4) 0.0329(10) Uani 1 1 d .
H32A H 0.1660 -0.0026 0.5842 0.039 Uiso 1 1 calc R
C33 C 0.1891(5) -0.02166(11) 0.4223(4) 0.0319(10) Uani 1 1 d .
H33A H 0.0777 -0.0167 0.3488 0.038 Uiso 1 1 calc R
C34 C 0.2977(6) -0.03747(11) 0.3901(4) 0.0342(11) Uani 1 1 d .
H34A H 0.2607 -0.0439 0.2946 0.041 Uiso 1 1 calc R
C35 C 0.4612(5) -0.04408(11) 0.4970(4) 0.0318(10) Uani 1 1 d .
H35A H 0.5356 -0.0551 0.4742 0.038 Uiso 1 1 calc R
P1 P 0.21864(13) -0.04962(3) 0.95712(10) 0.0259(3) Uani 1 1 d .
F1 F 0.3155(3) -0.06718(6) 1.1113(2) 0.0376(6) Uani 1 1 d .
F2 F 0.0656(3) -0.07514(6) 0.9075(3) 0.0406(6) Uani 1 1 d .
F3 F 0.3081(3) -0.07501(6) 0.9035(2) 0.0372(6) Uani 1 1 d .
F4 F 0.1232(3) -0.03202(7) 0.8052(2) 0.0444(7) Uani 1 1 d .
F5 F 0.3738(3) -0.02445(6) 1.0078(3) 0.0384(6) Uani 1 1 d .
F6 F 0.1315(3) -0.02438(6) 1.0134(3) 0.0416(7) Uani 1 1 d .
P2 P -0.35324(13) -0.16992(3) 0.39608(11) 0.0267(3) Uani 1 1 d .
F7 F -0.2511(4) -0.18682(9) 0.5489(3) 0.0654(10) Uani 1 1 d .
F8 F -0.5233(3) -0.18226(6) 0.3865(3) 0.0451(7) Uani 1 1 d .
F9 F -0.3433(4) -0.20402(6) 0.3250(3) 0.0497(7) Uani 1 1 d .
F10 F -0.4608(3) -0.15393(8) 0.2414(3) 0.0523(8) Uani 1 1 d .
F11 F -0.1855(3) -0.15784(7) 0.4044(3) 0.0462(7) Uani 1 1 d .
F12 F -0.3681(4) -0.13589(7) 0.4629(3) 0.0553(8) Uani 1 1 d .

loop_
_atom_site_aniso_label
_atom_site_aniso_U_11
_atom_site_aniso_U_22
_atom_site_aniso_U_33
_atom_site_aniso_U_23
_atom_site_aniso_U_13
_atom_site_aniso_U_12
N1 0.0273(19) 0.030(2) 0.0260(17) 0.0020(15) 0.0137(15) 0.0027(16)
N2 0.0229(19) 0.033(2) 0.0259(18) -0.0069(15) 0.0085(15) 0.0034(16)
N3 0.0239(18) 0.034(2) 0.0162(16) -0.0019(14) 0.0080(14) 0.0020(16)
N4 0.0248(18) 0.032(2) 0.0159(15) 0.0021(15) 0.0045(14) 0.0075(16)
N5 0.0242(18) 0.029(2) 0.0210(17) 0.0052(14) 0.0056(14) 0.0008(15)
C1 0.026(2) 0.041(3) 0.026(2) -0.0011(19) 0.0080(18) 0.001(2)
C2 0.034(3) 0.050(3) 0.028(2) -0.010(2) 0.017(2) 0.000(2)
C3 0.035(3) 0.032(3) 0.043(3) -0.008(2) 0.021(2) 0.000(2)
C4 0.033(3) 0.032(3) 0.041(3) 0.006(2) 0.019(2) 0.003(2)
C5 0.037(3) 0.034(3) 0.028(2) 0.0023(19) 0.018(2) 0.005(2)
C6 0.027(2) 0.031(2) 0.029(2) -0.0001(18) 0.0150(19) 0.0002(19)
C7 0.043(3) 0.039(3) 0.031(2) 0.005(2) 0.024(2) 0.011(2)
C8 0.026(2) 0.026(2) 0.029(2) -0.0028(18) 0.0129(19) 0.0031(19)
C9 0.032(3) 0.038(3) 0.043(3) -0.011(2) 0.017(2) 0.003(2)
C10 0.039(3) 0.030(3) 0.076(4) -0.005(3) 0.029(3) 0.001(2)
C11 0.047(3) 0.036(3) 0.083(4) 0.017(3) 0.044(3) 0.007(3)
C12 0.040(3) 0.048(3) 0.045(3) 0.012(2) 0.030(2) 0.016(2)
C13 0.026(2) 0.030(2) 0.031(2) 0.0014(18) 0.0139(19) 0.0069(19)
C14 0.025(2) 0.025(2) 0.034(2) 0.0007(19) 0.0127(19) 0.0024(19)
C15 0.027(2) 0.056(3) 0.028(2) -0.014(2) 0.0021(19) 0.013(2)
C16 0.022(2) 0.031(2) 0.023(2) -0.0038(17) 0.0056(18) 0.0031(18)
C17 0.026(2) 0.034(3) 0.019(2) -0.0013(18) 0.0003(18) 0.001(2)
C18 0.038(3) 0.038(3) 0.0176(19) -0.0069(18) 0.0123(19) -0.004(2)
C19 0.037(3) 0.029(2) 0.024(2) -0.0052(18) 0.0148(19) 0.000(2)
C20 0.025(2) 0.028(2) 0.0221(19) -0.0004(17) 0.0140(18) 0.0030(18)
C21 0.030(2) 0.048(3) 0.021(2) -0.0021(19) 0.0112(19) 0.008(2)
C22 0.029(2) 0.026(2) 0.024(2) -0.0005(18) 0.0030(18) 0.0048(19)
C23 0.017(2) 0.029(2) 0.0167(18) 0.0004(16) 0.0048(16) 0.0032(17)
C24 0.026(2) 0.033(3) 0.028(2) 0.0101(19) 0.0105(19) 0.003(2)
C25 0.025(2) 0.028(2) 0.038(2) -0.001(2) 0.011(2) -0.0001(19)
C26 0.031(2) 0.034(3) 0.024(2) -0.0055(18) 0.0067(19) 0.004(2)
C27 0.031(2) 0.039(3) 0.0138(18) 0.0028(17) 0.0073(17) 0.007(2)
C28 0.020(2) 0.027(2) 0.0195(19) 0.0012(17) 0.0075(16) 0.0019(18)
C29 0.032(2) 0.037(3) 0.026(2) 0.0081(19) 0.0094(19) -0.003(2)
C30 0.029(2) 0.028(2) 0.024(2) 0.0060(17) 0.0091(18) -0.0037(19)
C31 0.039(3) 0.034(3) 0.021(2) 0.0026(18) 0.0125(19) 0.000(2)
C32 0.031(2) 0.034(3) 0.031(2) 0.0062(19) 0.014(2) 0.004(2)
C33 0.027(2) 0.035(3) 0.026(2) 0.0103(19) 0.0076(19) 0.002(2)
C34 0.043(3) 0.036(3) 0.020(2) 0.0033(18) 0.014(2) -0.004(2)
C35 0.035(3) 0.035(3) 0.030(2) 0.0069(19) 0.020(2) 0.003(2)
P1 0.0261(6) 0.0269(6) 0.0191(5) -0.0007(4) 0.0075(4) 0.0030(5)
F1 0.0340(14) 0.0469(16) 0.0250(12) 0.0083(11) 0.0099(11) 0.0003(12)
F2 0.0242(13) 0.0385(15) 0.0457(15) -0.0038(12) 0.0080(12) -0.0043(11)
F3 0.0293(13) 0.0451(16) 0.0291(13) -0.0104(11) 0.0090(11) 0.0116(12)
F4 0.0468(16) 0.0534(17) 0.0277(13) 0.0141(12) 0.0151(12) 0.0165(14)
F5 0.0361(15) 0.0292(14) 0.0434(14) -0.0017(11) 0.0155(12) -0.0056(11)
F6 0.0412(15) 0.0453(16) 0.0388(14) -0.0095(12) 0.0207(12) 0.0105(13)
P2 0.0235(6) 0.0348(6) 0.0205(5) 0.0017(4) 0.0103(4) 0.0034(5)
F7 0.0485(18) 0.112(3) 0.0360(15) 0.0290(17) 0.0217(14) 0.0283(18)
F8 0.0358(15) 0.0398(16) 0.0706(18) 0.0079(14) 0.0351(14) 0.0032(12)
F9 0.0575(18) 0.0311(15) 0.077(2) -0.0056(14) 0.0466(17) 0.0019(13)
F10 0.0461(17) 0.075(2) 0.0323(14) 0.0143(14) 0.0173(13) 0.0177(15)
F11 0.0355(15) 0.0482(17) 0.0631(18) -0.0144(14) 0.0311(14) -0.0116(13)
F12 0.0596(19) 0.0506(18) 0.0714(19) -0.0327(15) 0.0446(17) -0.0132(15)

loop_
_atom_type_symbol
_atom_type_description
_atom_type_scat_dispersion_real
_atom_type_scat_dispersion_imag
_atom_type_scat_source
C C 0.0033 0.0016 'International Tables Vol C Tables 4.2.6.8 and 6.1.1.4'
H H 0.0000 0.0000 'International Tables Vol C Tables 4.2.6.8 and 6.1.1.4'
N N 0.0061 0.0033 'International Tables Vol C Tables 4.2.6.8 and 6.1.1.4'
F F 0.0171 0.0103 'International Tables Vol C Tables 4.2.6.8 and 6.1.1.4'
P P 0.1023 0.0942 'International Tables Vol C Tables 4.2.6.8 and 6.1.1.4'

loop_
_geom_angle_atom_site_label_1
_geom_angle_atom_site_label_2
_geom_angle_atom_site_label_3
_geom_angle
C14 N1 C8 108.0(3)
C14 N1 C7 125.6(4)
C8 N1 C7 126.5(3)
C14 N2 C13 108.1(3)
C14 N2 C15 125.3(4)
C13 N2 C15 126.2(4)
C16 N3 C20 117.1(3)
C22 N4 C23 108.3(3)
C22 N4 C21 125.7(4)
C23 N4 C21 126.1(4)
C22 N5 C28 107.7(3)
C22 N5 C29 125.8(4)
C28 N5 C29 125.7(3)
C6 C1 C2 120.5(4)
C6 C1 H1A 119.8
C2 C1 H1A 119.8
C3 C2 C1 119.6(4)
C3 C2 H2A 120.2
C1 C2 H2A 120.2
C4 C3 C2 120.1(4)
C4 C3 H3A 120.0
C2 C3 H3A 120.0
C3 C4 C5 120.6(4)
C3 C4 H4A 119.7
C5 C4 H4A 119.7
C6 C5 C4 119.4(4)
C6 C5 H5A 120.3
C4 C5 H5A 120.3
C1 C6 C5 119.9(4)
C1 C6 C7 117.4(4)
C5 C6 C7 122.6(4)
N1 C7 C6 113.1(3)
N1 C7 H7A 109.0
C6 C7 H7A 109.0
N1 C7 H7B 109.0
C6 C7 H7B 109.0
H7A C7 H7B 107.8
N1 C8 C9 131.3(4)
N1 C8 C13 106.7(3)
C9 C8 C13 122.0(4)
C10 C9 C8 116.1(4)
C10 C9 H9A 122.0
C8 C9 H9A 122.0
C9 C10 C11 121.8(5)
C9 C10 H10A 119.1
C11 C10 H10A 119.1
C12 C11 C10 122.9(5)
C12 C11 H11A 118.5
C10 C11 H11A 118.5
C11 C12 C13 115.5(4)
C11 C12 H12A 122.3
C13 C12 H12A 122.3
C12 C13 C8 121.8(4)
C12 C13 N2 132.2(4)
C8 C13 N2 106.0(4)
N2 C14 N1 111.2(4)
N2 C14 H14A 124.4
N1 C14 H14A 124.4
N2 C15 C16 114.7(3)
N2 C15 H15A 108.6
C16 C15 H15A 108.6
N2 C15 H15B 108.6
C16 C15 H15B 108.6
H15A C15 H15B 107.6
N3 C16 C17 123.3(4)
N3 C16 C15 117.3(3)
C17 C16 C15 119.3(4)
C18 C17 C16 118.7(4)
C18 C17 H17A 120.7
C16 C17 H17A 120.7
C19 C18 C17 118.9(4)
C19 C18 H18A 120.6
C17 C18 H18A 120.6
C18 C19 C20 118.7(4)
C18 C19 H19A 120.6
C20 C19 H19A 120.6
N3 C20 C19 123.4(4)
N3 C20 C21 117.2(3)
C19 C20 C21 119.3(4)
N4 C21 C20 112.4(3)
N4 C21 H21A 109.1
C20 C21 H21A 109.1
N4 C21 H21B 109.1
C20 C21 H21B 109.1
H21A C21 H21B 107.9
N4 C22 N5 110.8(4)
N4 C22 H22A 124.6
N5 C22 H22A 124.6
C24 C23 C28 121.5(4)
C24 C23 N4 132.1(4)
C28 C23 N4 106.4(3)
C25 C24 C23 116.4(4)
C25 C24 H24A 121.8
C23 C24 H24A 121.8
C24 C25 C26 122.0(4)
C24 C25 H25A 119.0
C26 C25 H25A 119.0
C27 C26 C25 121.8(4)
C27 C26 H26A 119.1
C25 C26 H26A 119.1
C26 C27 C28 115.9(4)
C26 C27 H27A 122.0
C28 C27 H27A 122.0
C23 C28 C27 122.4(4)
C23 C28 N5 106.9(3)
C27 C28 N5 130.7(4)
N5 C29 C30 110.7(3)
N5 C29 H29A 109.5
C30 C29 H29A 109.5
N5 C29 H29B 109.5
C30 C29 H29B 109.5
H29A C29 H29B 108.1
C35 C30 C31 118.6(4)
C35 C30 C29 121.4(4)
C31 C30 C29 120.0(4)
C32 C31 C30 120.4(4)
C32 C31 H31A 119.8
C30 C31 H31A 119.8
C33 C32 C31 120.2(4)
C33 C32 H32A 119.9
C31 C32 H32A 119.9
C34 C33 C32 120.0(4)
C34 C33 H33A 120.0
C32 C33 H33A 120.0
C33 C34 C35 119.9(4)
C33 C34 H34A 120.0
C35 C34 H34A 120.0
C34 C35 C30 120.9(4)
C34 C35 H35A 119.6
C30 C35 H35A 119.6
F4 P1 F6 89.77(14)
F4 P1 F3 91.14(14)
F6 P1 F3 179.04(15)
F4 P1 F2 90.32(14)
F6 P1 F2 90.31(14)
F3 P1 F2 89.99(14)
F4 P1 F5 90.25(14)
F6 P1 F5 90.23(14)
F3 P1 F5 89.47(14)
F2 P1 F5 179.22(15)
F4 P1 F1 179.62(15)
F6 P1 F1 89.95(14)
F3 P1 F1 89.14(13)
F2 P1 F1 89.94(14)
F5 P1 F1 89.49(13)
F11 P2 F12 91.14(15)
F11 P2 F7 91.61(16)
F12 P2 F7 91.78(18)
F11 P2 F10 90.17(16)
F12 P2 F10 89.15(17)
F7 P2 F10 177.97(19)
F11 P2 F9 89.73(14)
F12 P2 F9 178.39(17)
F7 P2 F9 89.55(17)
F10 P2 F9 89.49(16)
F11 P2 F8 179.57(17)
F12 P2 F8 89.19(15)
F7 P2 F8 88.66(16)
F10 P2 F8 89.55(15)
F9 P2 F8 89.93(15)

loop_
_geom_bond_atom_site_label_1
_geom_bond_atom_site_label_2
_geom_bond_distance
N1 C14 1.320(5)
N1 C8 1.391(5)
N1 C7 1.474(5)
N2 C14 1.321(5)
N2 C13 1.397(5)
N2 C15 1.461(5)
N3 C16 1.332(5)
N3 C20 1.342(5)
N4 C22 1.328(5)
N4 C23 1.396(5)
N4 C21 1.463(5)
N5 C22 1.329(5)
N5 C28 1.400(5)
N5 C29 1.468(5)
C1 C6 1.382(5)
C1 C2 1.388(6)
C1 H1A 0.9500
C2 C3 1.384(6)
C2 H2A 0.9500
C3 C4 1.371(6)
C3 H3A 0.9500
C4 C5 1.395(6)
C4 H4A 0.9500
C5 C6 1.384(6)
C5 H5A 0.9500
C6 C7 1.523(6)
C7 H7A 0.9900
C7 H7B 0.9900
C8 C9 1.393(6)
C8 C13 1.394(5)
C9 C10 1.377(7)
C9 H9A 0.9500
C10 C11 1.388(7)
C10 H10A 0.9500
C11 C12 1.383(7)
C11 H11A 0.9500
C12 C13 1.391(6)
C12 H12A 0.9500
C14 H14A 0.9500
C15 C16 1.504(6)
C15 H15A 0.9900
C15 H15B 0.9900
C16 C17 1.384(5)
C17 C18 1.380(6)
C17 H17A 0.9500
C18 C19 1.376(6)
C18 H18A 0.9500
C19 C20 1.379(5)
C19 H19A 0.9500
C20 C21 1.510(5)
C21 H21A 0.9900
C21 H21B 0.9900
C22 H22A 0.9500
C23 C24 1.387(6)
C23 C28 1.385(5)
C24 C25 1.375(6)
C24 H24A 0.9500
C25 C26 1.398(6)
C25 H25A 0.9500
C26 C27 1.380(6)
C26 H26A 0.9500
C27 C28 1.386(5)
C27 H27A 0.9500
C29 C30 1.514(6)
C29 H29A 0.9900
C29 H29B 0.9900
C30 C35 1.388(6)
C30 C31 1.392(6)
C31 C32 1.384(6)
C31 H31A 0.9500
C32 C33 1.382(6)
C32 H32A 0.9500
C33 C34 1.375(6)
C33 H33A 0.9500
C34 C35 1.385(6)
C34 H34A 0.9500
C35 H35A 0.9500
P1 F4 1.591(2)
P1 F6 1.597(3)
P1 F3 1.598(2)
P1 F2 1.601(3)
P1 F5 1.605(3)
P1 F1 1.610(2)
P2 F11 1.581(3)
P2 F12 1.587(3)
P2 F7 1.589(3)
P2 F10 1.593(3)
P2 F9 1.598(3)
P2 F8 1.599(3)

loop_
_geom_torsion_atom_site_label_1
_geom_torsion_atom_site_label_2
_geom_torsion_atom_site_label_3
_geom_torsion_atom_site_label_4
_geom_torsion
C6 C1 C2 C3 1.0(7)
C1 C2 C3 C4 -1.0(7)
C2 C3 C4 C5 0.0(7)
C3 C4 C5 C6 1.1(7)
C2 C1 C6 C5 0.0(7)
C2 C1 C6 C7 177.5(4)
C4 C5 C6 C1 -1.0(6)
C4 C5 C6 C7 -178.4(4)
C14 N1 C7 C6 117.4(4)
C8 N1 C7 C6 -62.4(5)
C1 C6 C7 N1 159.1(4)
C5 C6 C7 N1 -23.5(6)
C14 N1 C8 C9 -179.3(4)
C7 N1 C8 C9 0.6(7)
C14 N1 C8 C13 0.2(4)
C7 N1 C8 C13 -179.9(4)
N1 C8 C9 C10 -179.8(4)
C13 C8 C9 C10 0.8(6)
C8 C9 C10 C11 0.1(7)
C9 C10 C11 C12 -0.4(8)
C10 C11 C12 C13 -0.2(7)
C11 C12 C13 C8 1.0(6)
C11 C12 C13 N2 -179.7(4)
N1 C8 C13 C12 179.1(4)
C9 C8 C13 C12 -1.4(6)
N1 C8 C13 N2 -0.4(4)
C9 C8 C13 N2 179.1(4)
C14 N2 C13 C12 -178.9(4)
C15 N2 C13 C12 7.3(7)
C14 N2 C13 C8 0.5(4)
C15 N2 C13 C8 -173.3(4)
C13 N2 C14 N1 -0.3(5)
C15 N2 C14 N1 173.5(4)
C8 N1 C14 N2 0.1(5)
C7 N1 C14 N2 -179.8(4)
C14 N2 C15 C16 116.6(5)
C13 N2 C15 C16 -70.7(6)
C20 N3 C16 C17 -0.1(6)
C20 N3 C16 C15 -178.0(4)
N2 C15 C16 N3 -25.8(6)
N2 C15 C16 C17 156.2(4)
N3 C16 C17 C18 -1.0(7)
C15 C16 C17 C18 176.8(4)
C16 C17 C18 C19 1.0(6)
C17 C18 C19 C20 -0.1(6)
C16 N3 C20 C19 1.2(6)
C16 N3 C20 C21 -175.8(4)
C18 C19 C20 N3 -1.1(6)
C18 C19 C20 C21 175.8(4)
C22 N4 C21 C20 -96.7(5)
C23 N4 C21 C20 83.2(5)
N3 C20 C21 N4 -14.8(6)
C19 C20 C21 N4 168.1(4)
C23 N4 C22 N5 0.3(4)
C21 N4 C22 N5 -179.9(3)
C28 N5 C22 N4 -0.2(4)
C29 N5 C22 N4 169.7(4)
C22 N4 C23 C24 -178.8(4)
C21 N4 C23 C24 1.3(7)
C22 N4 C23 C28 -0.2(4)
C21 N4 C23 C28 180.0(3)
C28 C23 C24 C25 -0.6(6)
N4 C23 C24 C25 177.9(4)
C23 C24 C25 C26 1.6(6)
C24 C25 C26 C27 -1.6(7)
C25 C26 C27 C28 0.3(6)
C24 C23 C28 C27 -0.7(6)
N4 C23 C28 C27 -179.5(4)
C24 C23 C28 N5 178.9(4)
N4 C23 C28 N5 0.1(4)
C26 C27 C28 C23 0.8(6)
C26 C27 C28 N5 -178.7(4)
C22 N5 C28 C23 0.1(4)
C29 N5 C28 C23 -169.9(4)
C22 N5 C28 C27 179.6(4)
C29 N5 C28 C27 9.6(7)
C22 N5 C29 C30 -96.9(5)
C28 N5 C29 C30 71.3(5)
N5 C29 C30 C35 -119.8(4)
N5 C29 C30 C31 60.8(5)
C35 C30 C31 C32 -0.8(6)
C29 C30 C31 C32 178.6(4)
C30 C31 C32 C33 -0.8(7)
C31 C32 C33 C34 1.8(6)
C32 C33 C34 C35 -1.3(6)
C33 C34 C35 C30 -0.3(6)
C31 C30 C35 C34 1.4(6)
C29 C30 C35 C34 -178.1(4)
